data_1525823
loop_
_publ_author_name
'Liu, Z.-R.'
'Xing, Y.'
'Wang, E.-B.'
'Xu, L.'
'Hu, C.-W.'
'Peng, J.'
'Lin, Y.-H.'
'Jia, H.-Q.'

_publ_section_title
;
 A novel dimer-heteropolytungstate with a vanadium atom as the centre.
 Synthesis and structural characterization of (H3 O)4 (V W12O40 Na (H2
 O)4)2
;
_journal_name_full 'Zeitschrift fuer Anorganische und Allgemeine Chemie'
_journal_page_first 1909
_journal_page_last 1914
_journal_volume 626
_journal_year 2000
_chemical_formula_sum 'H28 Na2 O92 V2 W24'
_chemical_name_systematic '(H3 O)4 (V W12 O40 (Na (H2 O)4))2'
_space_group_IT_number 2
_symmetry_space_group_name_Hall '-P 1'
_symmetry_space_group_name_H-M 'P -1'
_cell_angle_alpha 111.82
_cell_angle_beta 93.17
_cell_angle_gamma 117.47
_cell_formula_units_Z 1
_cell_length_a 14.645
_cell_length_b 14.686
_cell_length_c 14.111
_cell_volume 2403.250
_citation_journal_id_ASTM ZAACAB
_cod_data_source_file Liu_ZAACAB_2000_114.cif
_cod_data_source_block H28Na2O92V2W24
_cod_original_cell_volume 2403.25
_cod_database_code 1525823

loop_
_symmetry_equiv_pos_as_xyz
x,y,z
-x,-y,-z

loop_
_atom_site_label
_atom_site_type_symbol
_atom_site_fract_x
_atom_site_fract_y
_atom_site_fract_z
_atom_site_occupancy
_atom_site_U_iso_or_equiv
O9 O-2 0.3729 0.2264 0.1506 1 0.0
O4 O-2 -0.0217 0.6704 0.2896 1 0.0
O3 O-2 0.0619 0.1089 0.4502 1 0.0
O1 O-2 0.0913 0.7525 0.5698 1 0.0
O39 O-2 0.7427 0.0245 0.6744 1 0.0
O44 O-2 0.3053 0.4064 0.0231 0.5 0.0
W12 W+6 0.0853 0.7932 0.2925 1 0.0
O8 O-2 0.5719 0.8552 0.4856 1 0.0
O26 O-2 0.6593 0.6567 0.6808 1 0.0
O17 O-2 0.9306 0.7288 0.9633 1 0.0
O23 O-2 0.8033 0.8807 0.6675 1 0.0
O33 O-2 0.4718 0.6051 0.5674 1 0.0
O10 O-2 0.8494 0.6312 0.7116 1 0.0
W8 W+6 0.2287 0.1008 0.0533 1 0.0
O47 O-2 0.4413 0.3207 0.7693 1 0.0
W2 W+6 0.3108 0.9052 0.0454 1 0.0
O14 O-2 0.9616 0.8565 0.7185 1 0.0
O15 O-2 0.5545 0.9605 0.8556 1 0.0
O27 O-2 0.0892 0.9582 0.0073 1 0.0
O41 O-2 0.2232 0.3334 0.857 1 0.0
O7 O-2 0.2888 0.0024 0.99 1 0.0
O18 O-2 0.1524 0.8092 0.995 1 0.0
W9 W+6 0.2175 0.2242 0.5175 1 0.0
O24 O-2 0.361 0.9193 0.4301 1 0.0
O32 O-2 0.7901 0.6857 0.5533 1 0.0
O20 O-2 0.8222 0.8681 0.4337 1 0.0
O46 O-2 0.3939 0.1151 0.85 1 0.0
Na1 Na+1 0.3177 0.2315 0.8487 1 0.0
O37 O-2 0.4027 0.7698 0.2631 1 0.0
O31 O-2 0.4554 0.5342 0.728 1 0.0
W7 W+6 0.9966 0.004 0.3002 1 0.0
O6 O-2 0.2209 0.1514 0.9628 1 0.0
O2 O-2 0.3388 0.8225 0.9488 1 0.0
O43 O-2 0.2543 0.5622 0.754 0.5 0.0
O28 O-2 0.3391 0.02 0.6305 1 0.0
V1 V+5 0.7299 0.9344 0.7143 1 0.0
O40 O-2 0.5245 0.9904 0.6982 1 0.0
O34 O-2 0.6014 0.8301 0.6715 1 0.0
O21 O-2 0.0277 0.897 0.3214 1 0.0
O16 O-2 0.4366 0.7229 0.7416 1 0.0
W11 W+6 0.3073 0.0136 0.5093 1 0.0
O35 O-2 0.238 0.1052 0.5288 1 0.0
W3 W+6 0.8184 0.7328 0.7013 1 0.0
O45 O-2 0.4403 0.4064 0.0231 1 0.0
O13 O-2 0.9918 0.0685 0.8436 1 0.0
W5 W+6 0.5318 0.6589 0.7125 1 0.0
O29 O-2 0.7656 0.9896 0.8354 1 0.0
W4 W+6 0.0453 0.8386 0.0533 1 0.0
O36 O-2 0.632 0.6994 0.4777 1 0.0
O12 O-2 0.5938 0.3997 0.6281 1 0.0
O30 O-2 0.3076 0.8416 0.1436 1 0.0
O48 O-2 0.4272 0.6828 0.9793 0.5 0.0
W6 W+6 0.4957 0.7009 0.4937 1 0.0
O22 O-2 0.8222 0.8228 0.8366 1 0.0
O38 O-2 0.8583 0.94 0.29 1 0.0
W1 W+6 0.3508 0.8589 0.2828 1 0.0
O5 O-2 0.2108 0.3053 0.6396 1 0.0
O11 O-2 0.06 0.7747 0.15 1 0.0
O25 O-2 0.2002 0.7532 0.2647 1 0.0
O19 O-2 0.0277 0.8496 0.7386 1 0.0
O42 O-2 0.118 0.5915 0.0001 0.5 0.0
W10 W+6 0.4507 0.8558 0.7196 1 0.0
